data_1529016
loop_
_publ_author_name
'Yamamura, Y.'
'Wakeshima, M.'
'Hinatsu, Y.'

_publ_section_title
;
 Structural phase transition and magnetic properties of double perovskites
 Ba2 Ca M O6 (M = W, Re, Os)
;
_journal_name_full 'Journal of Solid State Chemistry'
_journal_page_first 605
_journal_page_last 612
_journal_volume 179
_journal_year 2006
_chemical_formula_sum 'Ba2 Ca O6 W'
_chemical_name_systematic 'Ba2 Ca W O6'
_space_group_IT_number 87
_symmetry_space_group_name_Hall '-I 4'
_symmetry_space_group_name_H-M 'I 4/m'
_cell_angle_alpha 90
_cell_angle_beta 90
_cell_angle_gamma 90
_cell_formula_units_Z 2
_cell_length_a 5.93
_cell_length_b 5.93
_cell_length_c 8.397
_cell_volume 295.280
_citation_journal_id_ASTM JSSCBI
_cod_data_source_file Yamamura_JSSCBI_2006_844.cif
_cod_data_source_block Ba2Ca1O6W1
_cod_original_cell_volume 295.2797
_cod_original_formula_sum 'Ba2 Ca1 O6 W1'
_cod_database_code 1529016

loop_
_symmetry_equiv_pos_as_xyz
x,y,z
-y,x,z
-x,-y,z
y,-x,z
-x,-y,-z
y,-x,-z
x,y,-z
-y,x,-z
x+1/2,y+1/2,z+1/2
-y+1/2,x+1/2,z+1/2
-x+1/2,-y+1/2,z+1/2
y+1/2,-x+1/2,z+1/2
-x+1/2,-y+1/2,-z+1/2
y+1/2,-x+1/2,-z+1/2
x+1/2,y+1/2,-z+1/2
-y+1/2,x+1/2,-z+1/2

loop_
_atom_site_label
_atom_site_type_symbol
_atom_site_fract_x
_atom_site_fract_y
_atom_site_fract_z
_atom_site_occupancy
_atom_site_U_iso_or_equiv
O2 O-2 0.211 0.275 0 1 0.0
Ca1 Ca+2 0 0 0.5 1 0.0
Ba1 Ba+2 0 0.5 0.25 1 0.0
W1 W+6 0 0 0 1 0.0
O1 O-2 0 0 0.223 1 0.0
